data_4066246
loop_
_publ_author_name
'Casely, Ian J.'
'Suh, YoungSung'
'Ziller, Joseph W.'
'Evans, William J.'

_publ_section_title
;
 Formation of a [ONN(allyl)O]&#x2212;Anion via NO Insertion and Coupling
 Using Yttrium and Lanthanide Allyl Metallocenes&#x2020;
;
_journal_issue 21
_journal_name_full Organometallics
_journal_page_first 5209
_journal_paper_doi 10.1021/om100364k
_journal_volume 29
_journal_year 2010
_chemical_formula_sum 'C46 H70 N4 O4 Sm2'
_chemical_formula_weight 1043.76
_chemical_name_systematic
; 
 ? 
;
_space_group_IT_number 14
_symmetry_cell_setting monoclinic
_symmetry_space_group_name_Hall '-P 2yn'
_symmetry_space_group_name_H-M 'P 1 21/n 1'
_atom_sites_solution_hydrogens geom
_atom_sites_solution_primary direct
_atom_sites_solution_secondary difmap
_audit_creation_method SHELXTL
_cell_angle_alpha 90.00
_cell_angle_beta 103.823(2)
_cell_angle_gamma 90.00
_cell_formula_units_Z 2
_cell_length_a 9.7584(11)
_cell_length_b 15.6458(17)
_cell_length_c 15.0705(16)
_cell_measurement_reflns_used 982
_cell_measurement_temperature 158(2)
_cell_measurement_theta_max 28.20
_cell_measurement_theta_min 2.83
_cell_volume 2234.3(4)
_computing_cell_refinement 'Bruker SAINT'
_computing_data_collection 'Bruker SMART'
_computing_data_reduction 'Bruker SAINT'
_computing_molecular_graphics 'Bruker SHELXTL'
_computing_publication_material 'Bruker SHELXTL'
_computing_structure_refinement 'SHELXL-97 (Sheldrick, 2008)'
_computing_structure_solution 'SHELXS-97 (Sheldrick, 2008)'
_diffrn_ambient_temperature 158(2)
_diffrn_measured_fraction_theta_full 0.992
_diffrn_measured_fraction_theta_max 0.992
_diffrn_measurement_device_type 'Bruker SMART1K CCD'
_diffrn_measurement_method '\f and \w scans'
_diffrn_radiation_monochromator graphite
_diffrn_radiation_source 'fine-focus sealed tube'
_diffrn_radiation_type MoK\a
_diffrn_radiation_wavelength 0.71073
_diffrn_reflns_av_R_equivalents 0.0253
_diffrn_reflns_av_sigmaI/netI 0.0186
_diffrn_reflns_limit_h_max 12
_diffrn_reflns_limit_h_min -12
_diffrn_reflns_limit_k_max 20
_diffrn_reflns_limit_k_min -20
_diffrn_reflns_limit_l_max 20
_diffrn_reflns_limit_l_min -19
_diffrn_reflns_number 24298
_diffrn_reflns_theta_full 28.29
_diffrn_reflns_theta_max 28.29
_diffrn_reflns_theta_min 1.91
_exptl_absorpt_coefficient_mu 2.648
_exptl_absorpt_correction_T_max 0.6331
_exptl_absorpt_correction_T_min 0.4753
_exptl_absorpt_correction_type multi-scan
_exptl_absorpt_process_details 'Bruker SADABS'
_exptl_crystal_colour yellow
_exptl_crystal_density_diffrn 1.551
_exptl_crystal_density_meas ?
_exptl_crystal_density_method 'not measured'
_exptl_crystal_description spear
_exptl_crystal_F_000 1060
_exptl_crystal_size_max 0.33
_exptl_crystal_size_mid 0.28
_exptl_crystal_size_min 0.19
_refine_diff_density_max 1.044
_refine_diff_density_min -1.046
_refine_diff_density_rms 0.102
_refine_ls_extinction_method none
_refine_ls_goodness_of_fit_ref 1.451
_refine_ls_hydrogen_treatment constr
_refine_ls_matrix_type full
_refine_ls_number_parameters 281
_refine_ls_number_reflns 5495
_refine_ls_number_restraints 0
_refine_ls_restrained_S_all 1.451
_refine_ls_R_factor_all 0.0374
_refine_ls_R_factor_gt 0.0354
_refine_ls_shift/su_max 0.001
_refine_ls_shift/su_mean 0.000
_refine_ls_structure_factor_coef Fsqd
_refine_ls_weighting_details 'calc w=1/[\s^2^(Fo^2^)+(0.0062P)^2^+7.0557P] where P=(Fo^2^+2Fc^2^)/3'
_refine_ls_weighting_scheme calc
_refine_ls_wR_factor_gt 0.0825
_refine_ls_wR_factor_ref 0.0831
_reflns_number_gt 5232
_reflns_number_total 5495
_reflns_threshold_expression >2sigma(I)
_cod_data_source_file om100364k_si_001.cif
_cod_data_source_block yss4
_cod_depositor_comments
;
The following automatic conversions were performed:

'_symmetry_cell_setting' value 'Monoclinic' changed to 'monoclinic'
according to /home/saulius/struct/CIF-dictionaries/cif_core.dic
dictionary named 'cif_core.dic' version 2.4.1 from 2010-06-29.

Automatic conversion script
Id: cif_fix_values 1715 2011-07-08 13:25:40Z adriana 

The following automatic conversions were performed:

'_exptl_crystal_density_meas' value 'none' was changed to '?' - the
value is perceived as not measured.

Automatic conversion script
Id: cif_fix_values 3008 2015-01-20 13:52:24Z robertas 
;
_cod_original_sg_symbol_H-M P2(1)/n
_cod_database_code 4066246

loop_
_symmetry_equiv_pos_as_xyz
'x, y, z'
'-x+1/2, y+1/2, -z+1/2'
'-x, -y, -z'
'x-1/2, -y-1/2, z-1/2'

loop_
_atom_site_label
_atom_site_type_symbol
_atom_site_fract_x
_atom_site_fract_y
_atom_site_fract_z
_atom_site_U_iso_or_equiv
_atom_site_adp_type
_atom_site_occupancy
_atom_site_symmetry_multiplicity
_atom_site_calc_flag
_atom_site_refinement_flags
_atom_site_disorder_assembly
_atom_site_disorder_group
Sm1 Sm 0.03015(2) 0.047074(13) 0.826752(14) 0.02328(7) Uani 1 1 d . . .
C1 C -0.1640(4) 0.0381(3) 0.6626(3) 0.0273(8) Uani 1 1 d . B .
C2 C -0.0829(4) 0.1117(3) 0.6559(3) 0.0262(8) Uani 1 1 d . B .
C3 C -0.1092(4) 0.1730(3) 0.7189(3) 0.0258(8) Uani 1 1 d . B .
C4 C -0.2130(4) 0.1390(3) 0.7614(3) 0.0265(8) Uani 1 1 d . B .
C5 C -0.2467(4) 0.0563(3) 0.7263(3) 0.0263(8) Uani 1 1 d . . .
C6 C -0.1741(5) -0.0409(3) 0.6048(3) 0.0394(11) Uani 1 1 d . . .
H6A H -0.2038 -0.0893 0.6371 0.059 Uiso 1 1 calc R B .
H6B H -0.0817 -0.0532 0.5929 0.059 Uiso 1 1 calc R . .
H6C H -0.2433 -0.0317 0.5467 0.059 Uiso 1 1 calc R . .
C7 C -0.0078(5) 0.1257(3) 0.5801(3) 0.0358(10) Uani 1 1 d . . .
H7A H 0.0544 0.0770 0.5776 0.054 Uiso 1 1 calc R B .
H7B H 0.0484 0.1781 0.5920 0.054 Uiso 1 1 calc R . .
H7C H -0.0775 0.1309 0.5216 0.054 Uiso 1 1 calc R . .
C8 C -0.0470(5) 0.2614(3) 0.7347(4) 0.0386(11) Uani 1 1 d . . .
H8A H 0.0449 0.2623 0.7191 0.058 Uiso 1 1 calc R B .
H8B H -0.0350 0.2770 0.7990 0.058 Uiso 1 1 calc R . .
H8C H -0.1105 0.3024 0.6961 0.058 Uiso 1 1 calc R . .
C9 C -0.2806(5) 0.1865(3) 0.8260(3) 0.0369(10) Uani 1 1 d . . .
H9A H -0.3356 0.2345 0.7940 0.055 Uiso 1 1 calc R B .
H9B H -0.2073 0.2083 0.8773 0.055 Uiso 1 1 calc R . .
H9C H -0.3432 0.1479 0.8491 0.055 Uiso 1 1 calc R . .
C10 C -0.3608(5) -0.0021(3) 0.7422(3) 0.0359(10) Uani 1 1 d . B .
H10A H -0.4037 0.0227 0.7889 0.054 Uiso 1 1 calc R . .
H10B H -0.3201 -0.0580 0.7630 0.054 Uiso 1 1 calc R . .
H10C H -0.4332 -0.0091 0.6851 0.054 Uiso 1 1 calc R . .
C11 C 0.2662(4) -0.0112(3) 0.7789(3) 0.0285(9) Uani 1 1 d . B .
C12 C 0.2847(4) 0.0787(3) 0.7841(3) 0.0314(9) Uani 1 1 d . B .
C13 C 0.3033(4) 0.1036(3) 0.8766(3) 0.0304(9) Uani 1 1 d . B .
C14 C 0.2989(4) 0.0292(3) 0.9288(3) 0.0265(8) Uani 1 1 d . B .
C15 C 0.2769(4) -0.0415(3) 0.8689(3) 0.0287(8) Uani 1 1 d . B .
C16 C 0.2500(5) -0.0666(3) 0.6954(3) 0.0389(11) Uani 1 1 d . . .
H16A H 0.3390 -0.0963 0.6974 0.058 Uiso 1 1 calc R B .
H16B H 0.2254 -0.0308 0.6405 0.058 Uiso 1 1 calc R . .
H16C H 0.1751 -0.1086 0.6940 0.058 Uiso 1 1 calc R . .
C17 C 0.3124(5) 0.1362(4) 0.7100(4) 0.0462(13) Uani 1 1 d . . .
H17A H 0.2609 0.1900 0.7097 0.069 Uiso 1 1 calc R B .
H17B H 0.2806 0.1079 0.6506 0.069 Uiso 1 1 calc R . .
H17C H 0.4138 0.1480 0.7215 0.069 Uiso 1 1 calc R . .
C18 C 0.3345(5) 0.1932(3) 0.9122(4) 0.0436(12) Uani 1 1 d . . .
H18A H 0.4063 0.2188 0.8847 0.065 Uiso 1 1 calc R B .
H18B H 0.3694 0.1917 0.9788 0.065 Uiso 1 1 calc R . .
H18C H 0.2481 0.2275 0.8962 0.065 Uiso 1 1 calc R . .
C19 C 0.3252(4) 0.0240(3) 1.0313(3) 0.0330(10) Uani 1 1 d . . .
H19A H 0.2537 -0.0127 1.0477 0.049 Uiso 1 1 calc R B .
H19B H 0.3198 0.0814 1.0563 0.049 Uiso 1 1 calc R . .
H19C H 0.4191 -0.0001 1.0565 0.049 Uiso 1 1 calc R . .
C20 C 0.2816(5) -0.1338(3) 0.8971(4) 0.0363(10) Uani 1 1 d . . .
H20A H 0.3762 -0.1568 0.9007 0.054 Uiso 1 1 calc R B .
H20B H 0.2122 -0.1663 0.8519 0.054 Uiso 1 1 calc R . .
H20C H 0.2595 -0.1385 0.9570 0.054 Uiso 1 1 calc R . .
O1 O -0.0475(3) -0.0990(2) 0.8217(2) 0.0361(7) Uani 1 1 d . B .
O2 O -0.0104(4) -0.1306(3) 1.0482(2) 0.0470(9) Uani 1 1 d . . .
C21 C -0.0833(7) -0.2294(3) 0.9172(4) 0.0467(13) Uani 1 1 d . . .
H21A H -0.1852 -0.2375 0.9132 0.056 Uiso 0.50 1 calc PR A 1
H21B H -0.0678 -0.2302 0.8546 0.056 Uiso 0.50 1 calc PR A 1
H21C H -0.1596 -0.2228 0.9462 0.056 Uiso 0.50 1 d PR A 2
H21D H -0.1257 -0.2522 0.8571 0.056 Uiso 0.50 1 d PR A 2
C22 C -0.0002(6) -0.2974(4) 0.9733(5) 0.0555(16) Uani 1 1 d . . .
H22A H 0.0996 -0.2918 0.9900 0.067 Uiso 1 1 calc R . .
C23 C -0.0554(7) -0.3636(4) 1.0009(4) 0.0625(17) Uani 1 1 d . . .
H23A H -0.1550 -0.3709 0.9852 0.075 Uiso 1 1 calc R B .
H23B H 0.0032 -0.4055 1.0369 0.075 Uiso 1 1 calc R . .
N1 N -0.0212(6) -0.0817(4) 0.9144(5) 0.0247(12) Uani 0.64 1 d P B 1
N2 N -0.0341(6) -0.1472(4) 0.9629(4) 0.0246(11) Uani 0.64 1 d P B 1
N3 N -0.0100(11) -0.0824(7) 0.9637(9) 0.024(2) Uani 0.36 1 d P B 2
N4 N -0.0479(10) -0.1341(8) 0.8953(7) 0.0256(19) Uani 0.36 1 d P B 2

loop_
_atom_site_aniso_label
_atom_site_aniso_U_11
_atom_site_aniso_U_22
_atom_site_aniso_U_33
_atom_site_aniso_U_23
_atom_site_aniso_U_13
_atom_site_aniso_U_12
Sm1 0.01746(10) 0.02695(11) 0.02380(10) -0.00038(8) 0.00171(7) 0.00130(8)
C1 0.0240(19) 0.031(2) 0.0228(19) -0.0005(16) -0.0015(15) -0.0010(16)
C2 0.0226(18) 0.031(2) 0.0222(19) 0.0020(16) 0.0008(15) 0.0009(16)
C3 0.0238(19) 0.0246(19) 0.026(2) 0.0023(15) -0.0003(15) 0.0014(15)
C4 0.0202(18) 0.029(2) 0.027(2) 0.0003(16) 0.0008(15) 0.0047(16)
C5 0.0200(17) 0.030(2) 0.0252(19) 0.0004(16) -0.0010(15) 0.0001(15)
C6 0.043(3) 0.040(3) 0.032(2) -0.009(2) 0.003(2) -0.007(2)
C7 0.033(2) 0.050(3) 0.024(2) 0.0044(19) 0.0055(17) 0.001(2)
C8 0.039(3) 0.028(2) 0.046(3) 0.000(2) 0.003(2) -0.0012(19)
C9 0.032(2) 0.040(3) 0.037(2) -0.003(2) 0.0056(19) 0.0114(19)
C10 0.025(2) 0.047(3) 0.034(2) -0.002(2) 0.0026(18) -0.0087(19)
C11 0.0209(19) 0.035(2) 0.030(2) 0.0014(17) 0.0065(16) 0.0037(16)
C12 0.0181(18) 0.036(2) 0.040(2) 0.0093(19) 0.0069(17) 0.0023(16)
C13 0.0173(18) 0.032(2) 0.040(2) 0.0002(18) 0.0017(17) -0.0001(16)
C14 0.0171(17) 0.031(2) 0.030(2) 0.0015(16) 0.0019(15) 0.0041(15)
C15 0.0196(18) 0.030(2) 0.036(2) 0.0020(18) 0.0061(16) 0.0046(16)
C16 0.034(2) 0.047(3) 0.036(2) -0.005(2) 0.010(2) 0.007(2)
C17 0.027(2) 0.058(3) 0.051(3) 0.021(3) 0.004(2) -0.002(2)
C18 0.033(2) 0.034(2) 0.058(3) -0.001(2) -0.001(2) -0.005(2)
C19 0.023(2) 0.044(3) 0.029(2) -0.0006(18) 0.0022(16) 0.0066(18)
C20 0.031(2) 0.031(2) 0.049(3) 0.002(2) 0.013(2) 0.0086(18)
O1 0.0320(16) 0.0377(17) 0.0351(17) 0.0101(14) 0.0009(13) -0.0028(13)
O2 0.0359(18) 0.077(3) 0.0284(17) -0.0217(17) 0.0078(14) -0.0046(18)
C21 0.070(4) 0.033(2) 0.041(3) -0.015(2) 0.022(3) -0.023(2)
C22 0.032(3) 0.056(3) 0.076(4) -0.036(3) 0.007(3) 0.001(2)
C23 0.064(4) 0.065(4) 0.049(3) 0.002(3) -0.004(3) 0.016(3)
N1 0.018(3) 0.023(3) 0.032(4) -0.001(3) 0.004(3) -0.001(2)
N2 0.024(3) 0.024(3) 0.025(3) -0.004(2) 0.005(2) 0.002(2)
N3 0.021(5) 0.029(6) 0.020(5) -0.004(5) 0.003(5) 0.002(4)
N4 0.020(4) 0.034(6) 0.024(6) 0.002(5) 0.007(4) 0.000(4)

loop_
_atom_type_symbol
_atom_type_description
_atom_type_scat_dispersion_real
_atom_type_scat_dispersion_imag
_atom_type_scat_source
C C 0.0033 0.0016 'International Tables Vol C Tables 4.2.6.8 and 6.1.1.4'
H H 0.0000 0.0000 'International Tables Vol C Tables 4.2.6.8 and 6.1.1.4'
N N 0.0061 0.0033 'International Tables Vol C Tables 4.2.6.8 and 6.1.1.4'
O O 0.0106 0.0060 'International Tables Vol C Tables 4.2.6.8 and 6.1.1.4'
Sm Sm -0.1638 3.4418 'International Tables Vol C Tables 4.2.6.8 and 6.1.1.4'

loop_
_geom_angle_atom_site_label_1
_geom_angle_atom_site_label_2
_geom_angle_atom_site_label_3
_geom_angle
_geom_angle_site_symmetry_1
_geom_angle_site_symmetry_3
Cnt1 Sm1 O1 98.0 . .
Cnt1 Sm1 N1 117.7 . .
Cnt1 Sm1 O2 101.8 . 3_557
Cnt2 Sm1 O1 102.4 . .
Cnt2 Sm1 N1 100.3 . .
Cnt2 Sm1 O2 103.3 . 3_557
Cnt1 Sm1 Cnt2 134.9 . .
O2 Sm1 O1 118.07(13) 3_557 .
O2 Sm1 N1 87.7(2) 3_557 .
O1 Sm1 N1 32.5(2) . .
O2 Sm1 C3 87.19(14) 3_557 .
O1 Sm1 C3 124.35(11) . .
N1 Sm1 C3 139.61(16) . .
O2 Sm1 C15 109.59(13) 3_557 .
O1 Sm1 C15 77.16(12) . .
N1 Sm1 C15 75.31(16) . .
C3 Sm1 C15 143.30(13) . .
O2 Sm1 C14 81.69(12) 3_557 .
O1 Sm1 C14 100.05(12) . .
N1 Sm1 C14 84.68(17) . .
C3 Sm1 C14 133.88(12) . .
C15 Sm1 C14 30.10(13) . .
O2 Sm1 C11 129.54(13) 3_557 .
O1 Sm1 C11 87.35(13) . .
N1 Sm1 C11 99.05(17) . .
C3 Sm1 C11 114.80(13) . .
C15 Sm1 C11 30.14(13) . .
C14 Sm1 C11 49.79(13) . .
O2 Sm1 C1 125.78(13) 3_557 .
O1 Sm1 C1 77.14(12) . .
N1 Sm1 C1 104.53(19) . .
C3 Sm1 C1 49.78(12) . .
C15 Sm1 C1 124.63(13) . .
C14 Sm1 C1 150.69(13) . .
C11 Sm1 C1 100.94(13) . .
O2 Sm1 C13 81.97(13) 3_557 .
O1 Sm1 C13 126.52(12) . .
N1 Sm1 C13 114.60(17) . .
C3 Sm1 C13 104.26(13) . .
C15 Sm1 C13 49.52(13) . .
C14 Sm1 C13 29.98(13) . .
C11 Sm1 C13 49.67(13) . .
C1 Sm1 C13 133.10(13) . .
O2 Sm1 C2 117.29(14) 3_557 .
O1 Sm1 C2 105.56(12) . .
N1 Sm1 C2 134.47(19) . .
C3 Sm1 C2 30.11(12) . .
C15 Sm1 C2 122.89(13) . .
C14 Sm1 C2 133.37(13) . .
C11 Sm1 C2 92.92(13) . .
C1 Sm1 C2 29.95(12) . .
C13 Sm1 C2 106.60(13) . .
O2 Sm1 C4 76.48(13) 3_557 .
O1 Sm1 C4 104.35(12) . .
N1 Sm1 C4 110.08(16) . .
C3 Sm1 C4 30.25(12) . .
C15 Sm1 C4 172.38(13) . .
C14 Sm1 C4 152.85(13) . .
C11 Sm1 C4 142.26(13) . .
C1 Sm1 C4 49.52(12) . .
C13 Sm1 C4 129.02(13) . .
C2 Sm1 C4 49.50(12) . .
O2 Sm1 C12 109.89(14) 3_557 .
O1 Sm1 C12 117.29(13) . .
N1 Sm1 C12 124.63(16) . .
C3 Sm1 C12 94.64(13) . .
C15 Sm1 C12 49.35(13) . .
C14 Sm1 C12 49.39(13) . .
C11 Sm1 C12 29.95(13) . .
C1 Sm1 C12 105.45(13) . .
C13 Sm1 C12 29.92(14) . .
C2 Sm1 C12 84.12(13) . .
C4 Sm1 C12 124.85(13) . .
C2 C1 C5 107.5(4) . .
C2 C1 C6 126.1(4) . .
C5 C1 C6 126.0(4) . .
C2 C1 Sm1 75.2(2) . .
C5 C1 Sm1 76.2(2) . .
C6 C1 Sm1 120.2(3) . .
C3 C2 C1 108.1(4) . .
C3 C2 C7 127.4(4) . .
C1 C2 C7 123.4(4) . .
C3 C2 Sm1 73.6(2) . .
C1 C2 Sm1 74.9(2) . .
C7 C2 Sm1 127.1(3) . .
C2 C3 C4 108.1(4) . .
C2 C3 C8 126.7(4) . .
C4 C3 C8 125.1(4) . .
C2 C3 Sm1 76.3(2) . .
C4 C3 Sm1 76.5(2) . .
C8 C3 Sm1 116.6(3) . .
C5 C4 C3 107.6(4) . .
C5 C4 C9 126.9(4) . .
C3 C4 C9 125.4(4) . .
C5 C4 Sm1 76.0(2) . .
C3 C4 Sm1 73.2(2) . .
C9 C4 Sm1 120.2(3) . .
C4 C5 C1 108.6(4) . .
C4 C5 C10 128.0(4) . .
C1 C5 C10 123.1(4) . .
C4 C5 Sm1 74.5(2) . .
C1 C5 Sm1 73.8(2) . .
C10 C5 Sm1 123.0(3) . .
C15 C11 C12 107.5(4) . .
C15 C11 C16 125.2(4) . .
C12 C11 C16 127.1(4) . .
C15 C11 Sm1 74.5(2) . .
C12 C11 Sm1 76.0(2) . .
C16 C11 Sm1 119.1(3) . .
C11 C12 C13 108.2(4) . .
C11 C12 C17 126.5(5) . .
C13 C12 C17 124.1(4) . .
C11 C12 Sm1 74.0(2) . .
C13 C12 Sm1 74.3(2) . .
C17 C12 Sm1 127.7(3) . .
C14 C13 C12 107.9(4) . .
C14 C13 C18 126.9(4) . .
C12 C13 C18 125.0(4) . .
C14 C13 Sm1 74.3(2) . .
C12 C13 Sm1 75.7(2) . .
C18 C13 Sm1 120.0(3) . .
C13 C14 C15 108.1(4) . .
C13 C14 C19 126.6(4) . .
C15 C14 C19 125.1(4) . .
C13 C14 Sm1 75.7(2) . .
C15 C14 Sm1 74.9(2) . .
C19 C14 Sm1 119.4(3) . .
C14 C15 C11 108.4(4) . .
C14 C15 C20 125.7(4) . .
C11 C15 C20 125.6(4) . .
C14 C15 Sm1 75.0(2) . .
C11 C15 Sm1 75.3(2) . .
C20 C15 Sm1 121.4(3) . .
N4 O1 N1 39.0(6) . .
N4 O1 Sm1 117.5(6) . .
N1 O1 Sm1 78.5(3) . .
N2 O2 N3 43.6(5) . .
N2 O2 Sm1 153.4(4) . 3_557
N3 O2 Sm1 115.2(5) . 3_557
C22 C21 N2 106.6(5) . .
C22 C21 N4 132.9(6) . .
N2 C21 N4 38.5(4) . .
C23 C22 C21 123.6(5) . .
N2 N1 O1 113.5(6) . .
N2 N1 Sm1 174.3(5) . .
O1 N1 Sm1 68.9(3) . .
O2 N2 N1 113.1(6) . .
O2 N2 C21 127.2(5) . .
N1 N2 C21 119.5(6) . .
N4 N3 O2 107.9(9) . .
N4 N3 Sm1 86.1(8) . .
O2 N3 Sm1 165.6(7) . .
O1 N4 N3 112.0(12) . .
O1 N4 C21 130.7(9) . .
N3 N4 C21 117.3(9) . .

loop_
_geom_bond_atom_site_label_1
_geom_bond_atom_site_label_2
_geom_bond_distance
_geom_bond_site_symmetry_2
Sm1 Cnt1 2.460 .
Sm1 Cnt2 2.452 .
Sm1 O2 2.340(3) 3_557
Sm1 O1 2.403(3) .
Sm1 N1 2.524(7) .
Sm1 C3 2.705(4) .
Sm1 C15 2.719(4) .
Sm1 C14 2.719(4) .
Sm1 C11 2.729(4) .
Sm1 C1 2.736(4) .
Sm1 C13 2.737(4) .
Sm1 C2 2.741(4) .
Sm1 C4 2.748(4) .
Sm1 C12 2.755(4) .
C1 C2 1.415(6) .
C1 C5 1.422(6) .
C1 C6 1.502(6) .
C2 C3 1.415(6) .
C2 C7 1.514(6) .
C3 C4 1.423(6) .
C3 C8 1.506(6) .
C4 C5 1.407(6) .
C4 C9 1.498(6) .
C5 C10 1.504(6) .
C11 C15 1.417(6) .
C11 C12 1.417(6) .
C11 C16 1.505(6) .
C12 C13 1.418(7) .
C12 C17 1.508(6) .
C13 C14 1.411(6) .
C13 C18 1.506(6) .
C14 C15 1.412(6) .
C14 C19 1.506(6) .
C15 C20 1.503(6) .
O1 N4 1.238(11) .
O1 N1 1.385(9) .
O2 N2 1.276(6) .
O2 N3 1.480(13) .
O2 Sm1 2.339(3) 3_557
C21 C22 1.475(9) .
C21 N2 1.484(7) .
C21 N4 1.583(13) .
C22 C23 1.282(9) .
N1 N2 1.283(9) .
N3 N4 1.293(15) .
